data_4134619
loop_
_publ_author_name
'Tang, Yongxing'
'Huang, Wei'
'Imler, Gregory H.'
'Parrish, Damon A.'
'Shreeve, Jean'ne M.'

_publ_section_title
;
 Enforced Planar FOX-7-like Molecules: A Strategy for Thermally Stable and
 Insensitive \p-Conjugated Energetic Materials.
;
_journal_name_full 'Journal of the American Chemical Society'
_journal_paper_doi 10.1021/jacs.0c01640
_journal_year 2020
_chemical_formula_moiety 'C4 H6 N6 O2'
_chemical_formula_sum 'C4 H6 N6 O2'
_chemical_formula_weight 170.15
_space_group_crystal_system orthorhombic
_space_group_IT_number 61
_space_group_name_Hall '-P 2ac 2ab'
_space_group_name_H-M_alt 'P b c a'
_atom_sites_solution_hydrogens geom
_atom_sites_solution_primary other
_audit_creation_method SHELXL-2014/7
_cell_angle_alpha 90
_cell_angle_beta 90
_cell_angle_gamma 90
_cell_formula_units_Z 8
_cell_length_a 11.3834(3)
_cell_length_b 7.3039(2)
_cell_length_c 15.8799(4)
_cell_measurement_reflns_used 6117
_cell_measurement_temperature 293(2)
_cell_measurement_theta_max 74.51
_cell_measurement_theta_min 5.57
_cell_volume 1320.31(6)
_computing_cell_refinement 'Bruker APEX3 v2015.5-2 (Bruker, 2015)'
_computing_data_collection 'Bruker APEX3 v2015.5-2 (Bruker, 2015)'
_computing_data_reduction
;
Bruker SAINT v8.34A (Bruker, 2013), Bruker XPREP v2014/2 (Bruker, 2014)
;
_computing_molecular_graphics 'Bruker SHELXTL v2014/7 (Bruker, 2014)'
_computing_publication_material 'Bruker SHELXTL v2014/7 (Bruker, 2014)'
_computing_structure_refinement 'SHELXL-2014/7 (Sheldrick, 2014)'
_computing_structure_solution 'Bruker SHELXTL v2014/7 (Bruker, 2014)'
_diffrn_ambient_temperature 293(2)
_diffrn_measured_fraction_theta_full 0.962
_diffrn_measured_fraction_theta_max 0.950
_diffrn_measurement_device_type 'Photon II'
_diffrn_measurement_method '\w scans'
_diffrn_radiation_monochromator 'Montel multilayer optics'
_diffrn_radiation_type CuK\a
_diffrn_radiation_wavelength 1.54178
_diffrn_reflns_av_R_equivalents 0.0506
_diffrn_reflns_av_unetI/netI 0.0383
_diffrn_reflns_Laue_measured_fraction_full 0.962
_diffrn_reflns_Laue_measured_fraction_max 0.950
_diffrn_reflns_limit_h_max 14
_diffrn_reflns_limit_h_min -12
_diffrn_reflns_limit_k_max 7
_diffrn_reflns_limit_k_min -8
_diffrn_reflns_limit_l_max 15
_diffrn_reflns_limit_l_min -19
_diffrn_reflns_number 8602
_diffrn_reflns_point_group_measured_fraction_full 0.962
_diffrn_reflns_point_group_measured_fraction_max 0.950
_diffrn_reflns_theta_full 67.679
_diffrn_reflns_theta_max 74.507
_diffrn_reflns_theta_min 5.572
_diffrn_source '1uS microfocus'
_exptl_absorpt_coefficient_mu 1.218
_exptl_absorpt_correction_T_max 0.7538
_exptl_absorpt_correction_T_min 0.6619
_exptl_absorpt_correction_type multi-scan
_exptl_absorpt_process_details 'SADABS v2014/5 (Bruker, 2008)'
_exptl_crystal_colour 'clear colorless'
_exptl_crystal_density_diffrn 1.712
_exptl_crystal_description needle
_exptl_crystal_F_000 704
_exptl_crystal_size_max 0.389
_exptl_crystal_size_mid 0.020
_exptl_crystal_size_min 0.020
_refine_diff_density_max 0.223
_refine_diff_density_min -0.245
_refine_diff_density_rms 0.077
_refine_ls_extinction_coef 0.0047(7)
_refine_ls_extinction_expression Fc^*^=kFc[1+0.001xFc^2^\l^3^/sin(2\q)]^-1/4^
_refine_ls_extinction_method 'SHELXL-2014/7 (Sheldrick 2014'
_refine_ls_goodness_of_fit_ref 1.093
_refine_ls_hydrogen_treatment constr
_refine_ls_matrix_type full
_refine_ls_number_parameters 110
_refine_ls_number_reflns 1279
_refine_ls_number_restraints 0
_refine_ls_restrained_S_all 1.093
_refine_ls_R_factor_all 0.0458
_refine_ls_R_factor_gt 0.0440
_refine_ls_shift/su_max 0.000
_refine_ls_shift/su_mean 0.000
_refine_ls_structure_factor_coef Fsqd
_refine_ls_weighting_details 'w=1/[\s^2^(Fo^2^)+(0.0667P)^2^+0.3431P] where P=(Fo^2^+2Fc^2^)/3'
_refine_ls_weighting_scheme calc
_refine_ls_wR_factor_gt 0.1157
_refine_ls_wR_factor_ref 0.1175
_reflns_Friedel_coverage 0.000
_reflns_number_gt 1197
_reflns_number_total 1279
_reflns_threshold_expression 'I > 2\s(I)'
_cod_data_source_file ja0c01640_si_003.cif
_cod_data_source_block shrv789
_cod_database_code 4134619
_shelx_shelxl_version_number 2014/7
_shelx_space_group_comment
;
The symmetry employed for this shelxl refinement is uniquely defined
by the following loop, which should always be used as a source of
symmetry information in preference to the above space-group names.
They are only intended as comments.
;
_shelx_estimated_absorpt_t_min 0.649
_shelx_estimated_absorpt_t_max 0.976

loop_
_space_group_symop_operation_xyz
'x, y, z'
'-x+1/2, -y, z+1/2'
'-x, y+1/2, -z+1/2'
'x+1/2, -y+1/2, -z'
'-x, -y, -z'
'x-1/2, y, -z-1/2'
'x, -y-1/2, z-1/2'
'-x-1/2, y-1/2, z'

loop_
_atom_site_label
_atom_site_type_symbol
_atom_site_fract_x
_atom_site_fract_y
_atom_site_fract_z
_atom_site_U_iso_or_equiv
_atom_site_adp_type
_atom_site_occupancy
_atom_site_site_symmetry_order
_atom_site_calc_flag
_atom_site_refinement_flags_posn
_atom_site_refinement_flags_adp
_atom_site_refinement_flags_occupancy
_atom_site_disorder_assembly
_atom_site_disorder_group
O1 O 0.14336(9) 0.56015(17) 0.73421(7) 0.0477(4) Uani 1 1 d . . . . .
O2 O 0.05842(9) 0.45290(18) 0.62223(7) 0.0517(4) Uani 1 1 d . . . . .
N3 N 0.15207(10) 0.48670(18) 0.66178(8) 0.0364(3) Uani 1 1 d . . . . .
C4 C 0.25822(11) 0.4464(2) 0.62681(8) 0.0303(4) Uani 1 1 d . . . . .
C5 C 0.36657(12) 0.4818(2) 0.67309(8) 0.0323(3) Uani 1 1 d . . . . .
N6 N 0.46741(11) 0.4375(2) 0.63833(8) 0.0449(4) Uani 1 1 d . . . . .
H6A H 0.5321 0.4582 0.6647 0.054 Uiso 1 1 calc R U . . .
H6B H 0.4687 0.3878 0.5892 0.054 Uiso 1 1 calc R U . . .
N7 N 0.36767(11) 0.5577(2) 0.74831(8) 0.0454(4) Uani 1 1 d . . . . .
H7A H 0.4334 0.5771 0.7735 0.054 Uiso 1 1 calc R U . . .
H7B H 0.3027 0.5877 0.7722 0.054 Uiso 1 1 calc R U . . .
C8 C 0.26028(10) 0.3654(2) 0.54281(8) 0.0310(3) Uani 1 1 d . . . . .
N9 N 0.16717(11) 0.32690(18) 0.49429(7) 0.0399(4) Uani 1 1 d . . . . .
H9 H 0.0953 0.3451 0.5087 0.048 Uiso 1 1 calc R U . . .
N10 N 0.20132(12) 0.25527(19) 0.41933(8) 0.0452(4) Uani 1 1 d . . . . .
C11 C 0.31558(14) 0.2539(2) 0.42682(8) 0.0410(4) Uani 1 1 d . . . . .
H11 H 0.3647 0.2113 0.3843 0.049 Uiso 1 1 calc R U . . .
N12 N 0.35759(10) 0.31879(18) 0.50078(7) 0.0380(3) Uani 1 1 d . . . . .

loop_
_atom_site_aniso_label
_atom_site_aniso_U_11
_atom_site_aniso_U_22
_atom_site_aniso_U_33
_atom_site_aniso_U_23
_atom_site_aniso_U_13
_atom_site_aniso_U_12
O1 0.0404(6) 0.0623(8) 0.0404(6) -0.0079(5) 0.0132(4) 0.0011(5)
O2 0.0244(5) 0.0716(9) 0.0591(8) -0.0080(6) 0.0016(4) -0.0032(5)
N3 0.0294(6) 0.0413(7) 0.0386(6) 0.0017(5) 0.0053(5) -0.0009(5)
C4 0.0263(6) 0.0343(8) 0.0303(7) 0.0032(5) 0.0023(4) -0.0003(4)
C5 0.0308(6) 0.0344(8) 0.0317(7) 0.0030(5) 0.0005(5) -0.0001(5)
N6 0.0258(6) 0.0672(9) 0.0418(7) -0.0104(6) -0.0020(5) -0.0010(5)
N7 0.0381(7) 0.0651(9) 0.0331(6) -0.0091(6) -0.0044(5) 0.0031(6)
C8 0.0298(6) 0.0317(8) 0.0314(7) 0.0042(5) -0.0011(5) -0.0014(5)
N9 0.0325(6) 0.0486(8) 0.0385(6) -0.0038(5) -0.0048(4) -0.0003(5)
N10 0.0484(7) 0.0516(8) 0.0356(7) -0.0054(5) -0.0076(5) 0.0006(6)
C11 0.0464(8) 0.0461(9) 0.0305(7) -0.0020(5) -0.0001(6) 0.0023(6)
N12 0.0345(6) 0.0482(8) 0.0313(6) -0.0024(5) 0.0019(4) 0.0013(5)

loop_
_atom_type_symbol
_atom_type_description
_atom_type_scat_dispersion_real
_atom_type_scat_dispersion_imag
_atom_type_scat_source
C C 0.0181 0.0091 'International Tables Vol C Tables 4.2.6.8 and 6.1.1.4'
H H 0.0000 0.0000 'International Tables Vol C Tables 4.2.6.8 and 6.1.1.4'
N N 0.0311 0.0180 'International Tables Vol C Tables 4.2.6.8 and 6.1.1.4'
O O 0.0492 0.0322 'International Tables Vol C Tables 4.2.6.8 and 6.1.1.4'

loop_
_geom_angle_atom_site_label_1
_geom_angle_atom_site_label_2
_geom_angle_atom_site_label_3
_geom_angle
_geom_angle_site_symmetry_1
_geom_angle_site_symmetry_3
_geom_angle_publ_flag
O2 N3 O1 117.80(11) . . ?
O2 N3 C4 120.29(12) . . ?
O1 N3 C4 121.91(11) . . ?
N3 C4 C5 120.42(12) . . ?
N3 C4 C8 118.33(11) . . ?
C5 C4 C8 121.24(11) . . ?
N6 C5 N7 118.44(13) . . ?
N6 C5 C4 118.91(12) . . ?
N7 C5 C4 122.66(12) . . ?
C5 N6 H6A 120.0 . . ?
C5 N6 H6B 120.0 . . ?
H6A N6 H6B 120.0 . . ?
C5 N7 H7A 120.0 . . ?
C5 N7 H7B 120.0 . . ?
H7A N7 H7B 120.0 . . ?
N12 C8 N9 108.34(12) . . ?
N12 C8 C4 124.94(11) . . ?
N9 C8 C4 126.72(11) . . ?
C8 N9 N10 111.02(11) . . ?
C8 N9 H9 124.5 . . ?
N10 N9 H9 124.5 . . ?
C11 N10 N9 102.03(11) . . ?
N10 C11 N12 115.34(13) . . ?
N10 C11 H11 122.3 . . ?
N12 C11 H11 122.3 . . ?
C8 N12 C11 103.27(11) . . ?

loop_
_geom_bond_atom_site_label_1
_geom_bond_atom_site_label_2
_geom_bond_distance
_geom_bond_site_symmetry_2
_geom_bond_publ_flag
O1 N3 1.2730(16) . ?
O2 N3 1.2616(16) . ?
N3 C4 1.3620(16) . ?
C4 C5 1.4588(18) . ?
C4 C8 1.4593(19) . ?
C5 N6 1.3141(18) . ?
C5 N7 1.3168(18) . ?
N6 H6A 0.8600 . ?
N6 H6B 0.8600 . ?
N7 H7A 0.8600 . ?
N7 H7B 0.8600 . ?
C8 N12 1.3374(17) . ?
C8 N9 1.3402(17) . ?
N9 N10 1.3571(18) . ?
N9 H9 0.8600 . ?
N10 C11 1.306(2) . ?
C11 N12 1.3538(18) . ?
C11 H11 0.9300 . ?

loop_
_geom_hbond_atom_site_label_D
_geom_hbond_atom_site_label_H
_geom_hbond_atom_site_label_A
_geom_hbond_distance_DH
_geom_hbond_distance_HA
_geom_hbond_distance_DA
_geom_hbond_angle_DHA
_geom_hbond_site_symmetry_A
N6 H6A O1 0.86 2.18 2.9851(16) 156.5 6_657
N6 H6B N12 0.86 1.96 2.6619(17) 138.4 .
N7 H7A O1 0.86 2.40 3.1506(17) 146.6 6_657
N7 H7A O2 0.86 2.36 3.0866(16) 141.8 6_657
N7 H7B O1 0.86 1.92 2.5633(17) 130.2 .
N7 H7B N10 0.86 2.60 3.1400(18) 121.6 2_565
N9 H9 O2 0.86 2.01 2.5509(16) 119.9 .
C11 H11 O2 0.93 2.51 3.2449(19) 135.8 4_556

loop_
_geom_torsion_atom_site_label_1
_geom_torsion_atom_site_label_2
_geom_torsion_atom_site_label_3
_geom_torsion_atom_site_label_4
_geom_torsion
_geom_torsion_site_symmetry_1
_geom_torsion_site_symmetry_2
_geom_torsion_site_symmetry_3
_geom_torsion_site_symmetry_4
_geom_torsion_publ_flag
O2 N3 C4 C5 -178.72(12) . . . . ?
O1 N3 C4 C5 1.9(2) . . . . ?
O2 N3 C4 C8 0.6(2) . . . . ?
O1 N3 C4 C8 -178.87(12) . . . . ?
N3 C4 C5 N6 178.47(13) . . . . ?
C8 C4 C5 N6 -0.8(2) . . . . ?
N3 C4 C5 N7 -2.0(2) . . . . ?
C8 C4 C5 N7 178.76(13) . . . . ?
N3 C4 C8 N12 -179.96(13) . . . . ?
C5 C4 C8 N12 -0.7(2) . . . . ?
N3 C4 C8 N9 0.8(2) . . . . ?
C5 C4 C8 N9 -179.89(13) . . . . ?
N12 C8 N9 N10 -0.35(18) . . . . ?
C4 C8 N9 N10 178.96(13) . . . . ?
C8 N9 N10 C11 0.16(16) . . . . ?
N9 N10 C11 N12 0.09(16) . . . . ?
N9 C8 N12 C11 0.37(17) . . . . ?
C4 C8 N12 C11 -178.96(14) . . . . ?
N10 C11 N12 C8 -0.29(17) . . . . ?
